data_4505990
loop_
_publ_author_name
'Yu, Zhi-Quan'
'Pan, Mei'
'Jiang, Ji-Jun'
'Liu, Zhi-Min'
'Su, Cheng-Yong'

_publ_section_title
;
 Anion Modulated Structural Diversification in the Assembly of Cd(II)
 Complexes Based on a Balance-like Dipodal Ligand
;
_journal_issue 5
_journal_name_full 'Crystal Growth &amp; Design'
_journal_page_first 2389
_journal_paper_doi 10.1021/cg300051w
_journal_volume 12
_journal_year 2012
_chemical_formula_sum 'C44 H32 Cd3 Cl6 N8 O11'
_chemical_formula_weight 1398.68
_chemical_name_systematic
; 
 ? 
;
_space_group_IT_number 15
_symmetry_cell_setting monoclinic
_symmetry_space_group_name_Hall '-C 2yc'
_symmetry_space_group_name_H-M 'C 1 2/c 1'
_atom_sites_solution_hydrogens geom
_atom_sites_solution_primary direct
_atom_sites_solution_secondary difmap
_audit_creation_method SHELXL-97
_cell_angle_alpha 90.00
_cell_angle_beta 97.7670(10)
_cell_angle_gamma 90.00
_cell_formula_units_Z 4
_cell_length_a 25.5812(6)
_cell_length_b 13.7824(3)
_cell_length_c 13.6089(4)
_cell_measurement_reflns_used 14584
_cell_measurement_temperature 150(2)
_cell_measurement_theta_max 55.00
_cell_measurement_theta_min 6.04
_cell_volume 4754.1(2)
_computing_structure_refinement 'SHELXL-97 (Sheldrick, 1997)'
_computing_structure_solution 'SHELXS-97 (Sheldrick, 1990)'
_diffrn_ambient_temperature 150(2)
_diffrn_measured_fraction_theta_full 0.989
_diffrn_measured_fraction_theta_max 0.989
_diffrn_measurement_device_type 'Rigaku R-AXIS SPIDE IP'
_diffrn_measurement_method '\w scans'
_diffrn_radiation_monochromator graphite
_diffrn_radiation_source 'fine-focus sealed tube'
_diffrn_radiation_type MoK\a
_diffrn_radiation_wavelength 0.71073
_diffrn_reflns_av_R_equivalents 0.0183
_diffrn_reflns_av_sigmaI/netI 0.0181
_diffrn_reflns_limit_h_max 30
_diffrn_reflns_limit_h_min -21
_diffrn_reflns_limit_k_max 16
_diffrn_reflns_limit_k_min -16
_diffrn_reflns_limit_l_max 16
_diffrn_reflns_limit_l_min -16
_diffrn_reflns_number 13151
_diffrn_reflns_theta_full 25.00
_diffrn_reflns_theta_max 25.00
_diffrn_reflns_theta_min 3.02
_diffrn_standards_decay_% none
_diffrn_standards_interval_count none
_diffrn_standards_interval_time none
_diffrn_standards_number none
_exptl_absorpt_coefficient_mu 1.737
_exptl_absorpt_correction_T_max 0.8454
_exptl_absorpt_correction_T_min 0.7226
_exptl_absorpt_correction_type empirical
_exptl_crystal_colour colorless
_exptl_crystal_density_diffrn 1.954
_exptl_crystal_density_method 'not measured'
_exptl_crystal_description block
_exptl_crystal_F_000 2744
_exptl_crystal_size_max 0.20
_exptl_crystal_size_mid 0.10
_exptl_crystal_size_min 0.10
_refine_diff_density_max 0.990
_refine_diff_density_min -0.864
_refine_diff_density_rms 0.211
_refine_ls_extinction_method none
_refine_ls_goodness_of_fit_ref 1.033
_refine_ls_hydrogen_treatment geom
_refine_ls_matrix_type full
_refine_ls_number_parameters 318
_refine_ls_number_reflns 4140
_refine_ls_number_restraints 315
_refine_ls_restrained_S_all 0.994
_refine_ls_R_factor_all 0.0298
_refine_ls_R_factor_gt 0.0258
_refine_ls_shift/su_max 0.001
_refine_ls_shift/su_mean 0.000
_refine_ls_structure_factor_coef Fsqd
_refine_ls_weighting_details 'calc w=1/[\s^2^(Fo^2^)+(0.1160P)^2^+0.0000P] where P=(Fo^2^+2Fc^2^)/3'
_refine_ls_weighting_scheme calc
_refine_ls_wR_factor_gt 0.1020
_refine_ls_wR_factor_ref 0.1284
_reflns_number_gt 3883
_reflns_number_total 4140
_reflns_threshold_expression >2sigma(I)
_cod_data_source_file cg300051w_si_002.cif
_cod_data_source_block 8
_cod_original_sg_symbol_H-M C2/c
_cod_database_code 4505990

loop_
_symmetry_equiv_pos_as_xyz
'x, y, z'
'-x, y, -z+1/2'
'x+1/2, y+1/2, z'
'-x+1/2, y+1/2, -z+1/2'
'-x, -y, -z'
'x, -y, z-1/2'
'-x+1/2, -y+1/2, -z'
'x+1/2, -y+1/2, z-1/2'

loop_
_atom_site_label
_atom_site_type_symbol
_atom_site_fract_x
_atom_site_fract_y
_atom_site_fract_z
_atom_site_U_iso_or_equiv
_atom_site_adp_type
_atom_site_occupancy
_atom_site_symmetry_multiplicity
_atom_site_calc_flag
_atom_site_refinement_flags
Cd1 Cd 0.558801(8) 0.090577(16) 0.537149(15) 0.01346(14) Uani 1 1 d U
Cd2 Cd 0.5000 -0.06110(2) 0.7500 0.01509(15) Uani 1 2 d SU
Cl3 Cl 0.46458(3) -0.19216(6) 0.62280(6) 0.0169(2) Uani 1 1 d U
Cl4 Cl 0.58767(3) -0.02642(5) 0.69085(5) 0.0147(2) Uani 1 1 d U
Cl5 Cl 0.46293(3) 0.06410(6) 0.58408(6) 0.01443(19) Uani 1 1 d U
C1 C 0.68497(13) 0.1239(2) 0.5919(2) 0.0178(7) Uani 1 1 d U
H1A H 0.6743 0.1431 0.6533 0.021 Uiso 1 1 calc R
C2 C 0.73710(13) 0.1356(2) 0.5780(2) 0.0181(7) Uani 1 1 d U
C3 C 0.75400(13) 0.1053(2) 0.4898(2) 0.0183(7) Uani 1 1 d U
H3A H 0.7896 0.1137 0.4785 0.022 Uiso 1 1 calc R
C4 C 0.71666(14) 0.0619(2) 0.4184(2) 0.0187(7) Uani 1 1 d U
H4A H 0.7269 0.0373 0.3586 0.022 Uiso 1 1 calc R
C5 C 0.66530(13) 0.0553(2) 0.4357(2) 0.0174(7) Uani 1 1 d U
H5A H 0.6401 0.0279 0.3857 0.021 Uiso 1 1 calc R
C6 C 0.76025(13) 0.2553(2) 0.7157(2) 0.0193(7) Uani 1 1 d U
C7 C 0.80966(13) 0.2813(2) 0.7863(2) 0.0173(7) Uani 1 1 d U
H7A H 0.8187 0.3512 0.7782 0.021 Uiso 1 1 calc R
C8 C 0.85369(13) 0.2169(2) 0.7568(2) 0.0175(7) Uani 1 1 d U
H8A H 0.8814 0.2577 0.7318 0.021 Uiso 1 1 calc R
C9 C 0.82760(13) 0.1524(3) 0.6751(2) 0.0199(7) Uani 1 1 d U
C10 C 0.80178(12) 0.2607(2) 0.8965(2) 0.0164(7) Uani 1 1 d U
H10A H 0.7714 0.2981 0.9163 0.020 Uiso 1 1 calc R
C11 C 0.79531(13) 0.1537(2) 0.9099(2) 0.0186(7) Uani 1 1 d U
H11A H 0.7656 0.1269 0.9352 0.022 Uiso 1 1 calc R
C12 C 0.83374(13) 0.0992(2) 0.8840(2) 0.0176(7) Uani 1 1 d U
H12 H 0.8336 0.0304 0.8887 0.021 Uiso 1 1 calc R
C13 C 0.87817(13) 0.1556(2) 0.8462(2) 0.0175(7) Uani 1 1 d U
H13A H 0.9064 0.1114 0.8282 0.021 Uiso 1 1 calc R
C14 C 0.91982(12) 0.1746(2) 1.0251(2) 0.0178(7) Uani 1 1 d U
C15 C 0.89990(12) 0.2274(2) 0.9295(2) 0.0162(6) Uani 1 1 d U
H15A H 0.9289 0.2674 0.9077 0.019 Uiso 1 1 calc R
C16 C 0.85536(13) 0.2937(2) 0.9556(2) 0.0165(7) Uani 1 1 d U
H16A H 0.8628 0.3624 0.9384 0.020 Uiso 1 1 calc R
C17 C 0.85673(13) 0.2842(2) 1.0666(2) 0.0165(7) Uani 1 1 d U
C18 C 0.91053(13) 0.1980(2) 1.2054(2) 0.0176(7) Uani 1 1 d U
C19 C 0.91804(13) 0.2776(2) 1.2679(2) 0.0174(7) Uani 1 1 d U
H19A H 0.9146 0.3408 1.2399 0.021 Uiso 1 1 calc R
C20 C 0.93694(14) 0.1790(2) 1.4042(3) 0.0229(8) Uani 1 1 d U
H20A H 0.9451 0.1716 1.4740 0.027 Uiso 1 1 calc R
C21 C 0.93268(17) 0.0968(2) 1.3453(3) 0.0301(9) Uani 1 1 d U
H21A H 0.9396 0.0347 1.3743 0.036 Uiso 1 1 calc R
C22 C 0.91818(15) 0.1053(3) 1.2433(3) 0.0253(8) Uani 1 1 d U
H22A H 0.9137 0.0499 1.2015 0.030 Uiso 1 1 calc R
N1 N 0.64866(12) 0.08614(19) 0.5210(2) 0.0168(6) Uani 1 1 d U
N2 N 0.77392(11) 0.1800(2) 0.6541(2) 0.0181(6) Uani 1 1 d U
N3 N 0.89606(11) 0.21603(19) 1.1020(2) 0.0179(6) Uani 1 1 d U
N4 N 0.93002(11) 0.2688(2) 1.3666(2) 0.0175(6) Uani 1 1 d U
O1 O 0.71742(9) 0.29218(18) 0.70967(17) 0.0222(5) Uani 1 1 d U
O2 O 0.84755(10) 0.08742(18) 0.63369(19) 0.0278(6) Uani 1 1 d U
O3 O 0.82936(9) 0.32684(17) 1.11808(16) 0.0209(5) Uani 1 1 d U
O4 O 0.95102(10) 0.1083(2) 1.03533(19) 0.0282(6) Uani 1 1 d U
O1W O 1.0000 0.0990(16) 0.7500 0.319(11) Uiso 1 2 d S
O2W O 0.7197(8) 0.4344(14) 0.8437(16) 0.360(9) Uiso 1 1 d .

loop_
_atom_site_aniso_label
_atom_site_aniso_U_11
_atom_site_aniso_U_22
_atom_site_aniso_U_33
_atom_site_aniso_U_23
_atom_site_aniso_U_13
_atom_site_aniso_U_12
Cd1 0.0125(2) 0.0171(2) 0.0105(2) -0.00026(8) 0.00003(12) -0.00239(8)
Cd2 0.0126(2) 0.0207(2) 0.0120(2) 0.000 0.00191(15) 0.000
Cl3 0.0199(4) 0.0186(4) 0.0118(4) 0.0009(3) 0.0000(3) -0.0026(3)
Cl4 0.0131(4) 0.0184(4) 0.0126(4) 0.0020(3) 0.0018(3) 0.0015(3)
Cl5 0.0125(4) 0.0167(4) 0.0141(4) -0.0008(3) 0.0017(3) 0.0003(3)
C1 0.0167(16) 0.0232(17) 0.0134(15) -0.0016(12) 0.0016(12) -0.0032(14)
C2 0.0147(15) 0.0229(16) 0.0148(16) 0.0003(12) -0.0049(12) -0.0020(13)
C3 0.0143(16) 0.0241(16) 0.0158(16) 0.0013(13) -0.0003(13) -0.0015(13)
C4 0.0238(18) 0.0168(15) 0.0149(15) -0.0010(12) 0.0000(13) 0.0016(14)
C5 0.0189(16) 0.0189(16) 0.0129(15) -0.0005(12) -0.0029(13) -0.0029(13)
C6 0.0196(17) 0.0251(17) 0.0126(15) 0.0011(13) 0.0002(13) -0.0031(14)
C7 0.0120(15) 0.0211(16) 0.0179(16) 0.0003(12) -0.0014(12) -0.0030(12)
C8 0.0138(15) 0.0246(16) 0.0143(15) -0.0001(13) 0.0024(12) -0.0020(13)
C9 0.0140(15) 0.0310(18) 0.0152(16) 0.0009(14) 0.0033(12) -0.0022(14)
C10 0.0122(15) 0.0238(16) 0.0134(15) -0.0035(12) 0.0019(12) 0.0004(13)
C11 0.0142(15) 0.0251(16) 0.0163(16) 0.0000(13) 0.0007(12) -0.0068(13)
C12 0.0181(17) 0.0188(16) 0.0152(16) -0.0013(12) -0.0005(13) -0.0012(12)
C13 0.0111(14) 0.0253(16) 0.0155(16) -0.0027(13) -0.0001(12) 0.0005(13)
C14 0.0116(15) 0.0243(16) 0.0164(16) -0.0036(12) -0.0023(12) -0.0032(13)
C15 0.0095(14) 0.0231(16) 0.0162(15) 0.0012(12) 0.0017(12) -0.0022(12)
C16 0.0172(16) 0.0166(15) 0.0157(15) 0.0009(12) 0.0018(12) -0.0019(13)
C17 0.0145(16) 0.0149(15) 0.0185(17) -0.0002(12) -0.0031(13) -0.0041(12)
C18 0.0150(15) 0.0189(15) 0.0179(15) -0.0015(13) -0.0017(12) -0.0025(13)
C19 0.0196(16) 0.0186(16) 0.0133(15) 0.0015(12) -0.0002(13) -0.0009(13)
C20 0.0283(19) 0.0223(16) 0.0162(16) 0.0039(13) -0.0038(14) -0.0021(15)
C21 0.043(2) 0.0181(17) 0.026(2) 0.0037(13) -0.0090(17) -0.0015(15)
C22 0.030(2) 0.0205(16) 0.0223(18) -0.0021(13) -0.0058(15) -0.0019(15)
N1 0.0144(14) 0.0236(15) 0.0110(14) 0.0007(10) -0.0033(11) -0.0030(11)
N2 0.0147(14) 0.0258(14) 0.0128(13) -0.0043(11) -0.0021(10) -0.0012(11)
N3 0.0181(14) 0.0180(13) 0.0162(14) -0.0022(10) -0.0028(11) 0.0000(11)
N4 0.0136(13) 0.0200(13) 0.0179(14) -0.0015(11) -0.0012(11) -0.0028(11)
O1 0.0141(12) 0.0314(13) 0.0205(12) 0.0015(10) 0.0005(9) 0.0021(10)
O2 0.0184(13) 0.0403(15) 0.0239(14) -0.0102(11) -0.0004(11) 0.0072(11)
O3 0.0189(12) 0.0270(12) 0.0170(12) -0.0021(9) 0.0030(9) 0.0023(10)
O4 0.0223(13) 0.0383(14) 0.0228(13) -0.0006(11) -0.0008(10) 0.0138(12)

loop_
_atom_type_symbol
_atom_type_description
_atom_type_scat_dispersion_real
_atom_type_scat_dispersion_imag
_atom_type_scat_source
C C 0.0033 0.0016 'International Tables Vol C Tables 4.2.6.8 and 6.1.1.4'
H H 0.0000 0.0000 'International Tables Vol C Tables 4.2.6.8 and 6.1.1.4'
N N 0.0061 0.0033 'International Tables Vol C Tables 4.2.6.8 and 6.1.1.4'
O O 0.0106 0.0060 'International Tables Vol C Tables 4.2.6.8 and 6.1.1.4'
Cl Cl 0.1484 0.1585 'International Tables Vol C Tables 4.2.6.8 and 6.1.1.4'
Cd Cd -0.8075 1.2024 'International Tables Vol C Tables 4.2.6.8 and 6.1.1.4'

loop_
_geom_angle_atom_site_label_1
_geom_angle_atom_site_label_2
_geom_angle_atom_site_label_3
_geom_angle
_geom_angle_site_symmetry_1
_geom_angle_site_symmetry_3
N4 Cd1 N1 91.55(10) 7_657 .
N4 Cd1 Cl3 91.13(7) 7_657 5_656
N1 Cd1 Cl3 93.05(7) . 5_656
N4 Cd1 Cl5 91.51(7) 7_657 .
N1 Cd1 Cl5 167.22(7) . .
Cl3 Cd1 Cl5 99.29(2) 5_656 .
N4 Cd1 Cl4 93.55(7) 7_657 .
N1 Cd1 Cl4 83.49(7) . .
Cl3 Cd1 Cl4 174.25(3) 5_656 .
Cl5 Cd1 Cl4 83.94(2) . .
N4 Cd1 Cl5 174.29(7) 7_657 5_656
N1 Cd1 Cl5 92.60(7) . 5_656
Cl3 Cd1 Cl5 84.74(2) 5_656 5_656
Cl5 Cd1 Cl5 85.28(3) . 5_656
Cl4 Cd1 Cl5 90.81(2) . 5_656
Cl4 Cd2 Cl4 158.21(4) . 2_656
Cl4 Cd2 Cl3 99.49(3) . .
Cl4 Cd2 Cl3 95.73(3) 2_656 .
Cl4 Cd2 Cl3 95.73(3) . 2_656
Cl4 Cd2 Cl3 99.49(3) 2_656 2_656
Cl3 Cd2 Cl3 91.12(3) . 2_656
Cl4 Cd2 Cl5 85.67(2) . 2_656
Cl4 Cd2 Cl5 81.39(2) 2_656 2_656
Cl3 Cd2 Cl5 171.12(3) . 2_656
Cl3 Cd2 Cl5 81.13(2) 2_656 2_656
Cl4 Cd2 Cl5 81.39(2) . .
Cl4 Cd2 Cl5 85.67(2) 2_656 .
Cl3 Cd2 Cl5 81.13(2) . .
Cl3 Cd2 Cl5 171.12(3) 2_656 .
Cl5 Cd2 Cl5 106.91(3) 2_656 .
Cd2 Cl3 Cd1 101.87(3) . 5_656
Cd2 Cl4 Cd1 101.57(3) . .
Cd1 Cl5 Cd1 94.72(3) . 5_656
Cd1 Cl5 Cd2 93.09(2) . .
Cd1 Cl5 Cd2 91.41(2) 5_656 .
N1 C1 C2 122.0(3) . .
N1 C1 H1A 119.0 . .
C2 C1 H1A 119.0 . .
C1 C2 C3 120.1(3) . .
C1 C2 N2 120.0(3) . .
C3 C2 N2 119.9(3) . .
C2 C3 C4 117.6(3) . .
C2 C3 H3A 121.2 . .
C4 C3 H3A 121.2 . .
C5 C4 C3 119.3(3) . .
C5 C4 H4A 120.4 . .
C3 C4 H4A 120.4 . .
N1 C5 C4 123.1(3) . .
N1 C5 H5A 118.5 . .
C4 C5 H5A 118.5 . .
O1 C6 N2 124.7(3) . .
O1 C6 C7 128.0(3) . .
N2 C6 C7 107.3(3) . .
C6 C7 C8 106.0(3) . .
C6 C7 C10 111.0(3) . .
C8 C7 C10 110.0(3) . .
C6 C7 H7A 109.9 . .
C8 C7 H7A 109.9 . .
C10 C7 H7A 109.9 . .
C9 C8 C7 105.5(3) . .
C9 C8 C13 110.5(3) . .
C7 C8 C13 110.2(3) . .
C9 C8 H8A 110.2 . .
C7 C8 H8A 110.2 . .
C13 C8 H8A 110.2 . .
O2 C9 N2 124.4(3) . .
O2 C9 C8 127.5(3) . .
N2 C9 C8 108.1(3) . .
C11 C10 C16 109.1(3) . .
C11 C10 C7 109.0(3) . .
C16 C10 C7 102.9(2) . .
C11 C10 H10A 111.8 . .
C16 C10 H10A 111.8 . .
C7 C10 H10A 111.8 . .
C12 C11 C10 115.4(3) . .
C12 C11 H11A 122.3 . .
C10 C11 H11A 122.3 . .
C11 C12 C13 114.5(3) . .
C11 C12 H12 122.7 . .
C13 C12 H12 122.7 . .
C12 C13 C8 107.7(3) . .
C12 C13 C15 106.8(3) . .
C8 C13 C15 107.1(3) . .
C12 C13 H13A 111.6 . .
C8 C13 H13A 111.6 . .
C15 C13 H13A 111.6 . .
O4 C14 N3 124.6(3) . .
O4 C14 C15 127.0(3) . .
N3 C14 C15 108.4(3) . .
C14 C15 C16 105.0(3) . .
C14 C15 C13 111.5(3) . .
C16 C15 C13 110.2(2) . .
C14 C15 H15A 110.0 . .
C16 C15 H15A 110.0 . .
C13 C15 H15A 110.0 . .
C17 C16 C15 105.2(2) . .
C17 C16 C10 113.0(3) . .
C15 C16 C10 109.5(3) . .
C17 C16 H16A 109.7 . .
C15 C16 H16A 109.7 . .
C10 C16 H16A 109.7 . .
O3 C17 N3 124.6(3) . .
O3 C17 C16 126.9(3) . .
N3 C17 C16 108.5(3) . .
C22 C18 C19 120.1(3) . .
C22 C18 N3 122.2(3) . .
C19 C18 N3 117.6(3) . .
N4 C19 C18 122.5(3) . .
N4 C19 H19A 118.8 . .
C18 C19 H19A 118.8 . .
N4 C20 C21 122.5(3) . .
N4 C20 H20A 118.8 . .
C21 C20 H20A 118.8 . .
C20 C21 C22 119.9(3) . .
C20 C21 H21A 120.0 . .
C22 C21 H21A 120.0 . .
C18 C22 C21 117.1(3) . .
C18 C22 H22A 121.5 . .
C21 C22 H22A 121.5 . .
C1 N1 C5 117.9(3) . .
C1 N1 Cd1 120.8(2) . .
C5 N1 Cd1 121.0(2) . .
C6 N2 C9 113.0(3) . .
C6 N2 C2 123.5(3) . .
C9 N2 C2 123.5(3) . .
C14 N3 C17 112.2(3) . .
C14 N3 C18 125.8(3) . .
C17 N3 C18 121.9(3) . .
C19 N4 C20 117.8(3) . .
C19 N4 Cd1 118.7(2) . 7_657
C20 N4 Cd1 123.5(2) . 7_657

loop_
_geom_bond_atom_site_label_1
_geom_bond_atom_site_label_2
_geom_bond_distance
_geom_bond_site_symmetry_2
Cd1 N4 2.335(3) 7_657
Cd1 N1 2.340(3) .
Cd1 Cl3 2.5893(8) 5_656
Cd1 Cl5 2.6419(8) .
Cd1 Cl4 2.6652(7) .
Cd1 Cl5 2.7069(8) 5_656
Cd2 Cl4 2.5286(8) .
Cd2 Cl4 2.5286(8) 2_656
Cd2 Cl3 2.5800(8) .
Cd2 Cl3 2.5800(8) 2_656
Cd2 Cl5 2.8977(8) 2_656
Cd2 Cl5 2.8977(8) .
Cl3 Cd1 2.5893(8) 5_656
Cl5 Cd1 2.7069(8) 5_656
C1 N1 1.351(4) .
C1 C2 1.382(5) .
C1 H1A 0.9500 .
C2 C3 1.394(5) .
C2 N2 1.440(4) .
C3 C4 1.401(5) .
C3 H3A 0.9500 .
C4 C5 1.369(5) .
C4 H4A 0.9500 .
C5 N1 1.357(4) .
C5 H5A 0.9500 .
C6 O1 1.201(4) .
C6 N2 1.407(4) .
C6 C7 1.523(4) .
C7 C8 1.529(5) .
C7 C10 1.566(4) .
C7 H7A 1.0000 .
C8 C9 1.507(4) .
C8 C13 1.544(4) .
C8 H8A 1.0000 .
C9 O2 1.207(4) .
C9 N2 1.416(4) .
C10 C11 1.498(5) .
C10 C16 1.561(4) .
C10 H10A 1.0000 .
C11 C12 1.323(5) .
C11 H11A 0.9500 .
C12 C13 1.523(5) .
C12 H12 0.9500 .
C13 C15 1.549(4) .
C13 H13A 1.0000 .
C14 O4 1.209(4) .
C14 N3 1.401(4) .
C14 C15 1.517(4) .
C15 C16 1.540(4) .
C15 H15A 1.0000 .
C16 C17 1.512(4) .
C16 H16A 1.0000 .
C17 O3 1.208(4) .
C17 N3 1.412(4) .
C18 C22 1.381(5) .
C18 C19 1.385(5) .
C18 N3 1.428(4) .
C19 N4 1.342(4) .
C19 H19A 0.9500 .
C20 N4 1.342(4) .
C20 C21 1.384(5) .
C20 H20A 0.9500 .
C21 C22 1.392(5) .
C21 H21A 0.9500 .
C22 H22A 0.9500 .
N4 Cd1 2.335(3) 7_657

loop_
_geom_torsion_atom_site_label_1
_geom_torsion_atom_site_label_2
_geom_torsion_atom_site_label_3
_geom_torsion_atom_site_label_4
_geom_torsion
_geom_torsion_site_symmetry_1
_geom_torsion_site_symmetry_4
Cl4 Cd2 Cl3 Cd1 -72.53(3) . 5_656
Cl4 Cd2 Cl3 Cd1 91.81(3) 2_656 5_656
Cl3 Cd2 Cl3 Cd1 -168.53(4) 2_656 5_656
Cl5 Cd2 Cl3 Cd1 162.38(14) 2_656 5_656
Cl5 Cd2 Cl3 Cd1 7.12(3) . 5_656
Cl4 Cd2 Cl4 Cd1 -53.879(19) 2_656 .
Cl3 Cd2 Cl4 Cd1 79.81(3) . .
Cl3 Cd2 Cl4 Cd1 171.91(2) 2_656 .
Cl5 Cd2 Cl4 Cd1 -107.47(3) 2_656 .
Cl5 Cd2 Cl4 Cd1 0.38(2) . .
N4 Cd1 Cl4 Cd2 90.73(7) 7_657 .
N1 Cd1 Cl4 Cd2 -178.10(7) . .
Cl3 Cd1 Cl4 Cd2 -124.9(2) 5_656 .
Cl5 Cd1 Cl4 Cd2 -0.41(3) . .
Cl5 Cd1 Cl4 Cd2 -85.58(3) 5_656 .
N4 Cd1 Cl5 Cd1 175.27(7) 7_657 5_656
N1 Cd1 Cl5 Cd1 -80.9(3) . 5_656
Cl3 Cd1 Cl5 Cd1 83.88(3) 5_656 5_656
Cl4 Cd1 Cl5 Cd1 -91.32(2) . 5_656
Cl5 Cd1 Cl5 Cd1 0.0 5_656 5_656
N4 Cd1 Cl5 Cd2 -93.06(7) 7_657 .
N1 Cd1 Cl5 Cd2 10.8(3) . .
Cl3 Cd1 Cl5 Cd2 175.55(2) 5_656 .
Cl4 Cd1 Cl5 Cd2 0.35(2) . .
Cl5 Cd1 Cl5 Cd2 91.67(2) 5_656 .
Cl4 Cd2 Cl5 Cd1 -0.37(2) . .
Cl4 Cd2 Cl5 Cd1 162.04(3) 2_656 .
Cl3 Cd2 Cl5 Cd1 -101.47(3) . .
Cl3 Cd2 Cl5 Cd1 -71.99(16) 2_656 .
Cl5 Cd2 Cl5 Cd1 82.40(2) 2_656 .
Cl4 Cd2 Cl5 Cd1 94.43(3) . 5_656
Cl4 Cd2 Cl5 Cd1 -103.15(3) 2_656 5_656
Cl3 Cd2 Cl5 Cd1 -6.66(2) . 5_656
Cl3 Cd2 Cl5 Cd1 22.81(17) 2_656 5_656
Cl5 Cd2 Cl5 Cd1 177.21(3) 2_656 5_656
N1 C1 C2 C3 -2.0(5) . .
N1 C1 C2 N2 177.3(3) . .
C1 C2 C3 C4 -1.1(5) . .
N2 C2 C3 C4 179.6(3) . .
C2 C3 C4 C5 3.1(5) . .
C3 C4 C5 N1 -2.2(5) . .
O1 C6 C7 C8 -175.8(3) . .
N2 C6 C7 C8 2.3(3) . .
O1 C6 C7 C10 64.9(4) . .
N2 C6 C7 C10 -117.0(3) . .
C6 C7 C8 C9 -3.3(3) . .
C10 C7 C8 C9 116.7(3) . .
C6 C7 C8 C13 -122.7(3) . .
C10 C7 C8 C13 -2.6(4) . .
C7 C8 C9 O2 -176.2(3) . .
C13 C8 C9 O2 -57.1(5) . .
C7 C8 C9 N2 3.2(3) . .
C13 C8 C9 N2 122.3(3) . .
C6 C7 C10 C11 65.4(3) . .
C8 C7 C10 C11 -51.5(3) . .
C6 C7 C10 C16 -178.8(3) . .
C8 C7 C10 C16 64.2(3) . .
C16 C10 C11 C12 -56.6(4) . .
C7 C10 C11 C12 55.1(4) . .
C10 C11 C12 C13 0.7(4) . .
C11 C12 C13 C8 -57.6(4) . .
C11 C12 C13 C15 57.2(4) . .
C9 C8 C13 C12 -60.8(3) . .
C7 C8 C13 C12 55.4(3) . .
C9 C8 C13 C15 -175.4(3) . .
C7 C8 C13 C15 -59.2(3) . .
O4 C14 C15 C16 171.8(3) . .
N3 C14 C15 C16 -8.5(3) . .
O4 C14 C15 C13 52.5(4) . .
N3 C14 C15 C13 -127.8(3) . .
C12 C13 C15 C14 58.8(3) . .
C8 C13 C15 C14 174.0(3) . .
C12 C13 C15 C16 -57.4(3) . .
C8 C13 C15 C16 57.8(3) . .
C14 C15 C16 C17 6.5(3) . .
C13 C15 C16 C17 126.8(3) . .
C14 C15 C16 C10 -115.1(3) . .
C13 C15 C16 C10 5.1(3) . .
C11 C10 C16 C17 -66.5(3) . .
C7 C10 C16 C17 177.9(3) . .
C11 C10 C16 C15 50.3(3) . .
C7 C10 C16 C15 -65.3(3) . .
C15 C16 C17 O3 177.3(3) . .
C10 C16 C17 O3 -63.3(4) . .
C15 C16 C17 N3 -2.5(3) . .
C10 C16 C17 N3 116.8(3) . .
C22 C18 C19 N4 -3.6(5) . .
N3 C18 C19 N4 177.8(3) . .
N4 C20 C21 C22 -3.2(6) . .
C19 C18 C22 C21 0.9(5) . .
N3 C18 C22 C21 179.4(3) . .
C20 C21 C22 C18 2.3(6) . .
C2 C1 N1 C5 2.9(5) . .
C2 C1 N1 Cd1 -170.1(2) . .
C4 C5 N1 C1 -0.8(5) . .
C4 C5 N1 Cd1 172.2(2) . .
N4 Cd1 N1 C1 28.4(3) 7_657 .
Cl3 Cd1 N1 C1 119.6(2) 5_656 .
Cl5 Cd1 N1 C1 -75.4(4) . .
Cl4 Cd1 N1 C1 -65.0(2) . .
Cl5 Cd1 N1 C1 -155.5(2) 5_656 .
N4 Cd1 N1 C5 -144.4(2) 7_657 .
Cl3 Cd1 N1 C5 -53.2(2) 5_656 .
Cl5 Cd1 N1 C5 111.8(3) . .
Cl4 Cd1 N1 C5 122.2(2) . .
Cl5 Cd1 N1 C5 31.7(2) 5_656 .
O1 C6 N2 C9 177.9(3) . .
C7 C6 N2 C9 -0.3(4) . .
O1 C6 N2 C2 -2.4(5) . .
C7 C6 N2 C2 179.5(3) . .
O2 C9 N2 C6 177.6(3) . .
C8 C9 N2 C6 -1.9(4) . .
O2 C9 N2 C2 -2.2(5) . .
C8 C9 N2 C2 178.3(3) . .
C1 C2 N2 C6 -34.6(5) . .
C3 C2 N2 C6 144.7(3) . .
C1 C2 N2 C9 145.1(3) . .
C3 C2 N2 C9 -35.6(5) . .
O4 C14 N3 C17 -172.9(3) . .
C15 C14 N3 C17 7.4(4) . .
O4 C14 N3 C18 10.4(5) . .
C15 C14 N3 C18 -169.2(3) . .
O3 C17 N3 C14 177.1(3) . .
C16 C17 N3 C14 -3.0(3) . .
O3 C17 N3 C18 -6.1(5) . .
C16 C17 N3 C18 173.8(3) . .
C22 C18 N3 C14 -47.5(5) . .
C19 C18 N3 C14 131.1(3) . .
C22 C18 N3 C17 136.2(4) . .
C19 C18 N3 C17 -45.3(4) . .
C18 C19 N4 C20 2.8(5) . .
C18 C19 N4 Cd1 -179.7(2) . 7_657
C21 C20 N4 C19 0.6(5) . .
C21 C20 N4 Cd1 -176.7(3) . 7_657
